data_7231849
loop_
_publ_author_name
'wang, tao'
'Huang, Kun'
'Peng, Mengni'
'Li, Xianglin'
'Han, Defang'
'jing, linhai'
'Qin, Dabin'

_publ_section_title
;
 Metal-Organic Frameworks Based on Tetraphenylpyrazine Derived
 Tetracarboxylic Acid for Electrocatalytic Hydrogen Evolution Reaction and
 NACs Sensing
;
_journal_name_full CrystEngComm
_journal_paper_doi 10.1039/C8CE01868E
_journal_year 2018
_chemical_formula_moiety '0.13(C256 H128 Cd8 N16 O64)'
_chemical_formula_sum 'C32 H16 Cd N2 O10'
_chemical_formula_weight 700.87
_space_group_crystal_system orthorhombic
_space_group_IT_number 70
_space_group_name_Hall '-F 2uv 2vw'
_space_group_name_H-M_alt 'F d d d'
_symmetry_space_group_name_Hall '-F 2uv 2vw'
_symmetry_space_group_name_H-M 'F d d d :2'
_atom_sites_solution_hydrogens geom
_audit_creation_date 2017-04-24
_audit_creation_method
;
Olex2 1.2-beta
(compiled 2016.11.30 svn.r3356 for OlexSys, GUI svn.r5269)
;
_audit_update_record
;
2018-05-29 deposited with the CCDC.
2018-11-21 downloaded from the CCDC.
;
_cell_angle_alpha 90
_cell_angle_beta 90
_cell_angle_gamma 90
_cell_formula_units_Z 16
_cell_length_a 12.850(4)
_cell_length_b 18.906(6)
_cell_length_c 61.98(3)
_cell_measurement_reflns_used 6527
_cell_measurement_temperature 293(2)
_cell_measurement_theta_max 27.54
_cell_measurement_theta_min 2.33
_cell_volume 15058(10)
_computing_molecular_graphics 'Olex2 (Dolomanov et al., 2009)'
_computing_publication_material 'Olex2 (Dolomanov et al., 2009)'
_computing_structure_refinement 'ShelXL (Sheldrick, 2015)'
_diffrn_ambient_temperature 293.15
_diffrn_measured_fraction_theta_full 0.996
_diffrn_measured_fraction_theta_max 0.996
_diffrn_measurement_device_type 'Bruker APEX-II CCD'
_diffrn_radiation_type MoK\a
_diffrn_radiation_wavelength 0.71073
_diffrn_reflns_av_R_equivalents 0.0472
_diffrn_reflns_av_unetI/netI 0.0293
_diffrn_reflns_Laue_measured_fraction_full 0.996
_diffrn_reflns_Laue_measured_fraction_max 0.996
_diffrn_reflns_limit_h_max 16
_diffrn_reflns_limit_h_min -16
_diffrn_reflns_limit_k_max 23
_diffrn_reflns_limit_k_min -24
_diffrn_reflns_limit_l_max 80
_diffrn_reflns_limit_l_min -78
_diffrn_reflns_number 32514
_diffrn_reflns_point_group_measured_fraction_full 0.996
_diffrn_reflns_point_group_measured_fraction_max 0.996
_diffrn_reflns_theta_full 25.242
_diffrn_reflns_theta_max 27.348
_diffrn_reflns_theta_min 2.155
_exptl_absorpt_coefficient_mu 0.629
_exptl_absorpt_correction_T_max 0.3108
_exptl_absorpt_correction_T_min 0.2133
_exptl_absorpt_correction_type multi-scan
_exptl_crystal_colour colorless
_exptl_crystal_density_diffrn 1.237
_exptl_crystal_density_method 'not measured'
_exptl_crystal_description block
_exptl_crystal_F_000 5600
_exptl_crystal_size_max 0.31
_exptl_crystal_size_mid 0.25
_exptl_crystal_size_min 0.21
_refine_diff_density_max 0.326
_refine_diff_density_min -0.379
_refine_diff_density_rms 0.055
_refine_ls_extinction_method none
_refine_ls_goodness_of_fit_ref 1.030
_refine_ls_hydrogen_treatment constr
_refine_ls_matrix_type full
_refine_ls_number_parameters 195
_refine_ls_number_reflns 4258
_refine_ls_number_restraints 0
_refine_ls_restrained_S_all 1.030
_refine_ls_R_factor_all 0.0453
_refine_ls_R_factor_gt 0.0313
_refine_ls_shift/su_max 0.005
_refine_ls_shift/su_mean 0.000
_refine_ls_structure_factor_coef Fsqd
_refine_ls_weighting_details 'w=1/[\s^2^(Fo^2^)+(0.0418P)^2^+15.9599P] where P=(Fo^2^+2Fc^2^)/3'
_refine_ls_weighting_scheme calc
_refine_ls_wR_factor_gt 0.0752
_refine_ls_wR_factor_ref 0.0797
_reflns_Friedel_coverage 0.000
_reflns_number_gt 3328
_reflns_number_total 4258
_reflns_threshold_expression 'I > 2\s(I)'
_cod_data_source_file c8ce01868e2.cif
_cod_data_source_block mo_xjr20161214cdaicd_0m-auto_sq
_cod_original_cell_volume 15058(9)
_cod_database_code 7231849
_shelx_space_group_comment
;
The symmetry employed for this shelxl refinement is uniquely defined
by the following loop, which should always be used as a source of
symmetry information in preference to the above space-group names.
They are only intended as comments.
;
_olex2_refinement_description
;
1. Fixed Uiso
 At 1.2 times of:
  All C(H) groups
2.a Aromatic/amide H refined with riding coordinates:
 C7(H7), C6(H6), C15(H15), C14(H14), C12(H12), C11(H11), C4(H4), C3(H3)
;
_shelx_shelxl_version_number 2014/7
_olex2_submission_special_instructions 'No special instructions were received'

loop_
_space_group_symop_operation_xyz
'x, y, z'
'x, -y+1/4, -z+1/4'
'-x+1/4, y, -z+1/4'
'-x+1/4, -y+1/4, z'
'x, y+1/2, z+1/2'
'x, -y+3/4, -z+3/4'
'-x+1/4, y+1/2, -z+3/4'
'-x+1/4, -y+3/4, z+1/2'
'x+1/2, y, z+1/2'
'x+1/2, -y+1/4, -z+3/4'
'-x+3/4, y, -z+3/4'
'-x+3/4, -y+1/4, z+1/2'
'x+1/2, y+1/2, z'
'x+1/2, -y+3/4, -z+1/4'
'-x+3/4, y+1/2, -z+1/4'
'-x+3/4, -y+3/4, z'
'-x, -y, -z'
'-x, y-1/4, z-1/4'
'x-1/4, -y, z-1/4'
'x-1/4, y-1/4, -z'
'-x, -y+1/2, -z+1/2'
'-x, y+1/4, z+1/4'
'x-1/4, -y+1/2, z+1/4'
'x-1/4, y+1/4, -z+1/2'
'-x+1/2, -y, -z+1/2'
'-x+1/2, y-1/4, z+1/4'
'x+1/4, -y, z+1/4'
'x+1/4, y-1/4, -z+1/2'
'-x+1/2, -y+1/2, -z'
'-x+1/2, y+1/4, z-1/4'
'x+1/4, -y+1/2, z-1/4'
'x+1/4, y+1/4, -z'

loop_
_atom_site_label
_atom_site_type_symbol
_atom_site_fract_x
_atom_site_fract_y
_atom_site_fract_z
_atom_site_U_iso_or_equiv
_atom_site_adp_type
_atom_site_occupancy
_atom_site_site_symmetry_order
_atom_site_calc_flag
_atom_site_refinement_flags_posn
_atom_site_refinement_flags_adp
_atom_site_refinement_flags_occupancy
Cd1 Cd 0.3750 0.8750 0.65445(2) 0.03739(9) Uani 1 2 d S T P
O1 O 0.46360(13) 0.58625(10) 0.41964(3) 0.0533(4) Uani 1 1 d . . .
O2 O 0.53770(13) 0.68094(9) 0.43371(3) 0.0507(4) Uani 1 1 d . . .
O3 O 0.28475(13) 0.81659(9) 0.62908(2) 0.0464(4) Uani 1 1 d . . .
O4 O 0.43241(13) 0.75928(10) 0.62494(3) 0.0550(4) Uani 1 1 d . . .
N1 N 0.22474(13) 0.65033(9) 0.52400(2) 0.0306(4) Uani 1 1 d . . .
C16 C 0.46935(19) 0.63453(13) 0.43388(3) 0.0426(6) Uani 1 1 d . . .
C1 C 0.34257(17) 0.77420(11) 0.61902(3) 0.0364(5) Uani 1 1 d . . .
C2 C 0.29932(16) 0.74078(11) 0.59893(3) 0.0319(4) Uani 1 1 d . . .
C7 C 0.36480(16) 0.71177(13) 0.58349(4) 0.0437(5) Uani 1 1 d . . .
H7 H 0.4365 0.7132 0.5855 0.052 Uiso 1 1 calc R . .
C6 C 0.32459(16) 0.68071(13) 0.56505(3) 0.0414(5) Uani 1 1 d . . .
H6 H 0.3693 0.6623 0.5547 0.050 Uiso 1 1 calc R . .
C5 C 0.21810(15) 0.67692(10) 0.56201(3) 0.0292(4) Uani 1 1 d . . .
C8 C 0.17295(15) 0.64305(10) 0.54257(3) 0.0271(4) Uani 1 1 d . . .
C9 C 0.17830(15) 0.63313(10) 0.50533(3) 0.0279(4) Uani 1 1 d . . .
C10 C 0.24891(16) 0.63316(11) 0.48629(3) 0.0316(4) Uani 1 1 d . . .
C15 C 0.33308(18) 0.67922(12) 0.48606(3) 0.0388(5) Uani 1 1 d . . .
H15 H 0.3431 0.7100 0.4976 0.047 Uiso 1 1 calc R . .
C14 C 0.40221(18) 0.68003(12) 0.46899(4) 0.0433(5) Uani 1 1 d . . .
H14 H 0.4574 0.7119 0.4690 0.052 Uiso 1 1 calc R . .
C13 C 0.39006(17) 0.63394(12) 0.45186(3) 0.0388(5) Uani 1 1 d . . .
C12 C 0.3073(2) 0.58733(13) 0.45209(3) 0.0474(6) Uani 1 1 d . . .
H12 H 0.2988 0.5558 0.4407 0.057 Uiso 1 1 calc R . .
C11 C 0.23681(19) 0.58674(13) 0.46903(4) 0.0450(6) Uani 1 1 d . . .
H11 H 0.1812 0.5552 0.4689 0.054 Uiso 1 1 calc R . .
C4 C 0.15277(15) 0.70759(10) 0.57725(3) 0.0312(4) Uani 1 1 d . . .
H4 H 0.0811 0.7064 0.5752 0.037 Uiso 1 1 calc R . .
C3 C 0.19277(16) 0.73966(11) 0.59536(3) 0.0329(4) Uani 1 1 d . . .
H3 H 0.1481 0.7607 0.6053 0.039 Uiso 1 1 calc R . .

loop_
_atom_site_aniso_label
_atom_site_aniso_U_11
_atom_site_aniso_U_22
_atom_site_aniso_U_33
_atom_site_aniso_U_23
_atom_site_aniso_U_13
_atom_site_aniso_U_12
Cd1 0.02589(12) 0.06996(17) 0.01632(11) 0.000 0.000 -0.01232(10)
O1 0.0550(10) 0.0763(11) 0.0288(9) -0.0044(8) 0.0142(8) 0.0153(9)
O2 0.0444(10) 0.0693(11) 0.0384(10) 0.0046(8) 0.0152(7) 0.0093(9)
O3 0.0493(9) 0.0603(10) 0.0297(9) -0.0182(7) -0.0034(7) -0.0005(8)
O4 0.0429(9) 0.0718(11) 0.0504(10) -0.0147(9) -0.0204(8) -0.0029(8)
N1 0.0342(9) 0.0406(9) 0.0172(8) -0.0023(7) 0.0037(7) -0.0014(7)
C16 0.0428(13) 0.0624(15) 0.0227(11) 0.0064(10) 0.0068(9) 0.0209(12)
C1 0.0387(12) 0.0438(12) 0.0266(11) -0.0035(9) -0.0045(9) -0.0070(10)
C2 0.0322(10) 0.0413(11) 0.0222(10) -0.0051(8) -0.0022(8) -0.0032(9)
C7 0.0232(10) 0.0696(15) 0.0384(13) -0.0160(11) 0.0010(9) -0.0049(10)
C6 0.0291(11) 0.0659(15) 0.0292(12) -0.0187(10) 0.0071(9) -0.0029(10)
C5 0.0320(10) 0.0393(11) 0.0163(9) -0.0028(8) 0.0001(8) -0.0039(9)
C8 0.0295(9) 0.0370(11) 0.0148(9) 0.0007(7) 0.0005(7) 0.0026(8)
C9 0.0356(10) 0.0334(10) 0.0148(9) -0.0003(7) 0.0019(8) 0.0018(9)
C10 0.0374(11) 0.0418(11) 0.0157(9) -0.0008(8) 0.0032(8) 0.0051(9)
C15 0.0456(12) 0.0470(12) 0.0237(11) -0.0037(9) 0.0083(9) -0.0036(11)
C14 0.0442(13) 0.0527(13) 0.0329(12) 0.0013(10) 0.0114(10) -0.0023(11)
C13 0.0400(12) 0.0525(13) 0.0241(10) 0.0027(9) 0.0083(9) 0.0124(10)
C12 0.0566(15) 0.0635(15) 0.0219(11) -0.0133(10) 0.0070(10) 0.0046(13)
C11 0.0474(13) 0.0608(14) 0.0269(12) -0.0120(10) 0.0067(10) -0.0085(11)
C4 0.0265(10) 0.0443(11) 0.0228(10) -0.0047(8) -0.0020(8) 0.0030(8)
C3 0.0301(10) 0.0452(11) 0.0233(10) -0.0090(8) 0.0026(8) 0.0021(9)

loop_
_atom_type_symbol
_atom_type_description
_atom_type_scat_dispersion_real
_atom_type_scat_dispersion_imag
_atom_type_scat_source
C C 0.0033 0.0016 'International Tables Vol C Tables 4.2.6.8 and 6.1.1.4'
H H 0.0000 0.0000 'International Tables Vol C Tables 4.2.6.8 and 6.1.1.4'
Cd Cd -0.8075 1.2024 'International Tables Vol C Tables 4.2.6.8 and 6.1.1.4'
N N 0.0061 0.0033 'International Tables Vol C Tables 4.2.6.8 and 6.1.1.4'
O O 0.0106 0.0060 'International Tables Vol C Tables 4.2.6.8 and 6.1.1.4'

loop_
_geom_angle_atom_site_label_1
_geom_angle_atom_site_label_2
_geom_angle_atom_site_label_3
_geom_angle
_geom_angle_site_symmetry_1
_geom_angle_site_symmetry_3
O1 Cd1 O1 133.66(8) 22_655 23_565
O1 Cd1 C16 27.96(7) 23_565 23_565
O1 Cd1 C16 27.96(7) 22_655 22_655
O1 Cd1 C16 110.74(7) 23_565 22_655
O1 Cd1 C16 110.74(7) 22_655 23_565
O2 Cd1 O1 88.44(6) 23_565 22_655
O2 Cd1 O1 55.09(6) 22_655 22_655
O2 Cd1 O1 55.09(6) 23_565 23_565
O2 Cd1 O1 88.44(6) 22_655 23_565
O2 Cd1 O2 80.75(8) 22_655 23_565
O2 Cd1 C16 27.22(6) 23_565 23_565
O2 Cd1 C16 82.23(7) 23_565 22_655
O2 Cd1 C16 82.23(7) 22_655 23_565
O2 Cd1 C16 27.22(6) 22_655 22_655
O3 Cd1 O1 124.95(6) . 22_655
O3 Cd1 O1 88.76(6) 16_565 22_655
O3 Cd1 O1 124.95(6) 16_565 23_565
O3 Cd1 O1 88.76(6) . 23_565
O3 Cd1 O2 174.85(6) . 22_655
O3 Cd1 O2 174.85(6) 16_565 23_565
O3 Cd1 O2 94.10(7) 16_565 22_655
O3 Cd1 O2 94.10(7) . 23_565
O3 Cd1 O3 91.05(9) . 16_565
O3 Cd1 C16 93.29(7) 16_565 22_655
O3 Cd1 C16 152.22(7) . 22_655
O3 Cd1 C16 152.22(7) 16_565 23_565
O3 Cd1 C16 93.29(7) . 23_565
C16 Cd1 C16 95.49(10) 22_655 23_565
C16 O1 Cd1 90.17(15) . 18_655
C16 O2 Cd1 91.48(13) . 18_655
C1 O3 Cd1 110.83(14) . .
C8 N1 C9 119.74(17) . .
O1 C16 Cd1 61.87(12) . 18_655
O1 C16 C13 117.9(2) . .
O2 C16 Cd1 61.29(11) . 18_655
O2 C16 O1 122.8(2) . .
O2 C16 C13 119.3(2) . .
C13 C16 Cd1 173.30(15) . 18_655
O3 C1 C2 117.40(19) . .
O4 C1 O3 123.10(19) . .
O4 C1 C2 119.5(2) . .
C7 C2 C1 120.90(19) . .
C3 C2 C1 120.25(18) . .
C3 C2 C7 118.84(18) . .
C2 C7 H7 119.6 . .
C6 C7 C2 120.71(19) . .
C6 C7 H7 119.6 . .
C7 C6 H6 119.9 . .
C5 C6 C7 120.22(19) . .
C5 C6 H6 119.9 . .
C6 C5 C8 121.34(17) . .
C6 C5 C4 118.90(18) . .
C4 C5 C8 119.73(17) . .
N1 C8 C5 117.42(17) . .
N1 C8 C8 119.04(11) . 4_565
C8 C8 C5 123.47(11) 4_565 .
N1 C9 C9 119.15(11) . 4_565
N1 C9 C10 114.35(17) . .
C9 C9 C10 126.50(11) 4_565 .
C15 C10 C9 118.87(17) . .
C15 C10 C11 118.33(19) . .
C11 C10 C9 122.73(19) . .
C10 C15 H15 119.5 . .
C14 C15 C10 121.0(2) . .
C14 C15 H15 119.5 . .
C15 C14 H14 119.7 . .
C15 C14 C13 120.6(2) . .
C13 C14 H14 119.7 . .
C14 C13 C16 119.1(2) . .
C12 C13 C16 122.1(2) . .
C12 C13 C14 118.77(19) . .
C13 C12 H12 119.5 . .
C13 C12 C11 121.1(2) . .
C11 C12 H12 119.5 . .
C10 C11 H11 119.9 . .
C12 C11 C10 120.2(2) . .
C12 C11 H11 119.9 . .
C5 C4 H4 119.6 . .
C3 C4 C5 120.84(18) . .
C3 C4 H4 119.6 . .
C2 C3 H3 119.8 . .
C4 C3 C2 120.39(18) . .
C4 C3 H3 119.8 . .

loop_
_geom_bond_atom_site_label_1
_geom_bond_atom_site_label_2
_geom_bond_distance
_geom_bond_site_symmetry_2
Cd1 O1 2.3926(18) 22_655
Cd1 O1 2.3926(18) 23_565
Cd1 O2 2.3802(17) 22_655
Cd1 O2 2.3802(17) 23_565
Cd1 O3 2.2442(15) 16_565
Cd1 O3 2.2442(15) .
Cd1 C16 2.713(2) 23_565
Cd1 C16 2.713(2) 22_655
O1 Cd1 2.3926(18) 18_655
O1 C16 1.272(3) .
O2 Cd1 2.3803(17) 18_655
O2 C16 1.242(3) .
O3 C1 1.258(3) .
O4 C1 1.244(3) .
N1 C8 1.337(2) .
N1 C9 1.342(2) .
C16 Cd1 2.713(2) 18_655
C16 C13 1.510(3) .
C1 C2 1.503(3) .
C2 C7 1.388(3) .
C2 C3 1.387(3) .
C7 H7 0.9300 .
C7 C6 1.385(3) .
C6 H6 0.9300 .
C6 C5 1.383(3) .
C5 C8 1.483(3) .
C5 C4 1.391(3) .
C8 C8 1.409(4) 4_565
C9 C9 1.404(4) 4_565
C9 C10 1.489(3) .
C10 C15 1.389(3) .
C10 C11 1.392(3) .
C15 H15 0.9300 .
C15 C14 1.382(3) .
C14 H14 0.9300 .
C14 C13 1.383(3) .
C13 C12 1.381(3) .
C12 H12 0.9300 .
C12 C11 1.387(3) .
C11 H11 0.9300 .
C4 H4 0.9300 .
C4 C3 1.375(3) .
C3 H3 0.9300 .

loop_
_geom_torsion_atom_site_label_1
_geom_torsion_atom_site_label_2
_geom_torsion_atom_site_label_3
_geom_torsion_atom_site_label_4
_geom_torsion
_geom_torsion_site_symmetry_1
_geom_torsion_site_symmetry_4
Cd1 O1 C16 O2 6.6(2) 18_655 .
Cd1 O1 C16 C13 -172.42(17) 18_655 .
Cd1 O2 C16 O1 -6.6(2) 18_655 .
Cd1 O2 C16 C13 172.37(17) 18_655 .
Cd1 O3 C1 O4 10.8(3) . .
Cd1 O3 C1 C2 -169.10(14) . .
O1 C16 C13 C14 171.8(2) . .
O1 C16 C13 C12 -6.2(3) . .
O2 C16 C13 C14 -7.2(3) . .
O2 C16 C13 C12 174.8(2) . .
O3 C1 C2 C7 159.9(2) . .
O3 C1 C2 C3 -18.9(3) . .
O4 C1 C2 C7 -20.0(3) . .
O4 C1 C2 C3 161.2(2) . .
N1 C9 C10 C15 -30.3(3) . .
N1 C9 C10 C11 146.9(2) . .
C16 C13 C12 C11 178.5(2) . .
C1 C2 C7 C6 179.7(2) . .
C1 C2 C3 C4 -178.41(19) . .
C2 C7 C6 C5 -1.4(4) . .
C7 C2 C3 C4 2.8(3) . .
C7 C6 C5 C8 -179.1(2) . .
C7 C6 C5 C4 2.9(3) . .
C6 C5 C8 N1 -35.1(3) . .
C6 C5 C8 C8 147.9(2) . 4_565
C6 C5 C4 C3 -1.6(3) . .
C5 C4 C3 C2 -1.2(3) . .
C8 N1 C9 C9 8.5(3) . 4_565
C8 N1 C9 C10 -171.17(17) . .
C8 C5 C4 C3 -179.65(18) . .
C9 N1 C8 C5 -166.99(17) . .
C9 N1 C8 C8 10.1(3) . 4_565
C9 C9 C10 C15 150.1(2) 4_565 .
C9 C9 C10 C11 -32.8(4) 4_565 .
C9 C10 C15 C14 178.4(2) . .
C9 C10 C11 C12 -177.5(2) . .
C10 C15 C14 C13 -1.2(4) . .
C15 C10 C11 C12 -0.3(3) . .
C15 C14 C13 C16 -177.8(2) . .
C15 C14 C13 C12 0.3(3) . .
C14 C13 C12 C11 0.5(4) . .
C13 C12 C11 C10 -0.5(4) . .
C11 C10 C15 C14 1.2(3) . .
C4 C5 C8 N1 142.85(19) . .
C4 C5 C8 C8 -34.1(3) . 4_565
C3 C2 C7 C6 -1.5(4) . .
